data_7006314
loop_
_publ_author_name
'G\'omez, Laura'
'Garcia-Bosch, Isaac'
'Company, Anna'
'Sala, Xavier'
'Fontrodona, Xavier'
'Ribas, Xavi'
'Costas, Miquel'

_publ_section_title
;
 Chiral manganese complexes with pinene appended tetradentate ligands
 as stereoselective epoxidation catalysts.
;
_journal_issue 47
_journal_name_full 'Dalton transactions (Cambridge, England : 2003)'
_journal_page_first 5539
_journal_page_last 5545
_journal_paper_doi 10.1039/b712754e
_journal_year 2007
_chemical_absolute_configuration ad
_chemical_formula_moiety 'C36 H48 F6 Mn N4 O6 S2'
_chemical_formula_sum 'C36 H48 F6 Mn N4 O6 S2'
_chemical_formula_weight 865.84
_chemical_name_systematic
;
?
;
_space_group_IT_number 19
_symmetry_cell_setting orthorhombic
_symmetry_space_group_name_Hall 'P 2ac 2ab'
_symmetry_space_group_name_H-M 'P 21 21 21'
_atom_sites_solution_hydrogens geom
_atom_sites_solution_primary direct
_atom_sites_solution_secondary difmap
_audit_creation_method SHELXL-97
_cell_angle_alpha 90.00
_cell_angle_beta 90.00
_cell_angle_gamma 90.00
_cell_formula_units_Z 4
_cell_length_a 13.6695(14)
_cell_length_b 16.6450(17)
_cell_length_c 17.5462(19)
_cell_measurement_temperature 100(2)
_cell_volume 3992.3(7)
_computing_cell_refinement 'BRUKER SMART'
_computing_data_collection 'BRUKER SMART'
_computing_data_reduction 'BRUKER Shelxtl'
_computing_structure_refinement 'SHELXL-97 (Sheldrick, 1997)'
_computing_structure_solution 'SHELXS-97 (Sheldrick, 1990)'
_diffrn_ambient_temperature 100(2)
_diffrn_measured_fraction_theta_full 0.995
_diffrn_measured_fraction_theta_max 0.995
_diffrn_measurement_device_type ccd
_diffrn_measurement_method 'phi and omega scans'
_diffrn_radiation_monochromator graphite
_diffrn_radiation_source 'fine-focus sealed tube'
_diffrn_radiation_type MoK\a
_diffrn_radiation_wavelength 0.71073
_diffrn_reflns_av_R_equivalents 0.0796
_diffrn_reflns_av_sigmaI/netI 0.0625
_diffrn_reflns_limit_h_max 18
_diffrn_reflns_limit_h_min -18
_diffrn_reflns_limit_k_max 22
_diffrn_reflns_limit_k_min -22
_diffrn_reflns_limit_l_max 23
_diffrn_reflns_limit_l_min -23
_diffrn_reflns_number 63176
_diffrn_reflns_theta_full 28.40
_diffrn_reflns_theta_max 28.40
_diffrn_reflns_theta_min 2.25
_exptl_absorpt_coefficient_mu 0.512
_exptl_absorpt_correction_type none
_exptl_crystal_colour colorless
_exptl_crystal_density_diffrn 1.441
_exptl_crystal_density_method 'not measured'
_exptl_crystal_description block
_exptl_crystal_F_000 1804
_exptl_crystal_size_max 0.5
_exptl_crystal_size_mid 0.3
_exptl_crystal_size_min 0.2
_refine_diff_density_max 0.460
_refine_diff_density_min -0.349
_refine_diff_density_rms 0.066
_refine_ls_abs_structure_details 'Flack H D (1983), Acta Cryst. A39, 876-881'
_refine_ls_abs_structure_Flack 0.004(19)
_refine_ls_extinction_method none
_refine_ls_goodness_of_fit_ref 1.047
_refine_ls_hydrogen_treatment constr
_refine_ls_matrix_type full
_refine_ls_number_parameters 566
_refine_ls_number_reflns 9930
_refine_ls_number_restraints 26
_refine_ls_restrained_S_all 1.046
_refine_ls_R_factor_all 0.0673
_refine_ls_R_factor_gt 0.0525
_refine_ls_shift/su_max 0.010
_refine_ls_shift/su_mean 0.000
_refine_ls_structure_factor_coef Fsqd
_refine_ls_weighting_details 'calc w=1/[\s^2^(Fo^2^)+(0.0730P)^2^+1.4111P] where P=(Fo^2^+2Fc^2^)/3'
_refine_ls_weighting_scheme calc
_refine_ls_wR_factor_gt 0.1349
_refine_ls_wR_factor_ref 0.1415
_reflns_number_gt 8029
_reflns_number_total 9930
_reflns_threshold_expression >2sigma(I)
_cod_data_source_file b712754e.txt
_cod_data_source_block lgl3p99
_cod_original_sg_symbol_H-M P212121
_cod_database_code 7006314

loop_
_symmetry_equiv_pos_as_xyz
'x, y, z'
'-x+1/2, -y, z+1/2'
'-x, y+1/2, -z+1/2'
'x+1/2, -y+1/2, -z'

loop_
_atom_site_label
_atom_site_type_symbol
_atom_site_fract_x
_atom_site_fract_y
_atom_site_fract_z
_atom_site_U_iso_or_equiv
_atom_site_adp_type
_atom_site_occupancy
_atom_site_symmetry_multiplicity
_atom_site_calc_flag
_atom_site_refinement_flags
_atom_site_disorder_assembly
_atom_site_disorder_group
Mn1 Mn 0.73904(3) 0.87281(3) 0.00835(3) 0.02863(12) Uani 1 1 d . . .
S1 S 0.56306(6) 0.93902(4) -0.11892(4) 0.02924(17) Uani 1 1 d . . .
N1 N 0.73612(19) 0.74376(14) -0.02729(13) 0.0257(5) Uani 1 1 d . A .
O1 O 0.64408(19) 0.89444(14) -0.08638(14) 0.0380(6) Uani 1 1 d . A .
F1 F 0.5579(2) 1.07521(13) -0.19251(13) 0.0546(6) Uani 1 1 d . . .
C1 C 0.6875(2) 0.71229(18) -0.08762(17) 0.0244(6) Uani 1 1 d . . .
H1A H 0.6466 0.7459 -0.1154 0.029 Uiso 1 1 calc R A .
O2 O 0.50009(19) 0.97538(15) -0.06403(14) 0.0401(6) Uani 1 1 d . A .
F2 F 0.6821(2) 0.99999(16) -0.21886(16) 0.0686(8) Uani 1 1 d . . .
C2 C 0.6953(2) 0.63331(19) -0.11004(19) 0.0304(6) Uani 1 1 d . A .
N2 N 0.81627(19) 0.80513(17) 0.10663(15) 0.0328(6) Uani 1 1 d . A .
N3 N 0.62737(19) 0.88367(16) 0.10615(15) 0.0298(6) Uani 1 1 d . A .
F3 F 0.6758(2) 1.06502(14) -0.11118(16) 0.0617(7) Uani 1 1 d . . .
O3 O 0.5170(2) 0.89880(16) -0.18140(15) 0.0496(7) Uani 1 1 d . A .
C3 C 0.6481(3) 0.5991(2) -0.1807(2) 0.0378(8) Uani 1 1 d . . .
H3A H 0.6066 0.6358 -0.2101 0.045 Uiso 1 1 calc R A .
N4 N 0.7571(3) 0.99907(18) 0.04990(16) 0.0428(7) Uani 1 1 d . A .
C4 C 0.6022(3) 0.5175(2) -0.1584(3) 0.0561(12) Uani 1 1 d . A .
H4A H 0.5546 0.4970 -0.1946 0.067 Uiso 1 1 calc R . .
H4B H 0.5778 0.5149 -0.1066 0.067 Uiso 1 1 calc R . .
C5 C 0.7073(3) 0.4841(3) -0.1691(3) 0.0665(15) Uani 1 1 d . . .
H5A H 0.7102 0.4296 -0.1900 0.080 Uiso 1 1 calc R A .
C6 C 0.7631(4) 0.4954(2) -0.0935(3) 0.0652(14) Uani 1 1 d . A .
H6A H 0.7373 0.4590 -0.0554 0.078 Uiso 1 1 calc R . .
H6B H 0.8318 0.4830 -0.1010 0.078 Uiso 1 1 calc R . .
C7 C 0.7522(3) 0.58165(19) -0.0663(2) 0.0404(8) Uani 1 1 d . . .
C8 C 0.8023(2) 0.6128(2) -0.0037(2) 0.0391(7) Uani 1 1 d . A .
H8A H 0.8407 0.5795 0.0266 0.047 Uiso 1 1 calc R . .
C9 C 0.7941(2) 0.69456(19) 0.01288(18) 0.0295(6) Uani 1 1 d . . .
C10 C 0.7275(3) 0.5507(3) -0.2271(3) 0.0552(12) Uani 1 1 d . A .
C11 C 0.6921(3) 0.5298(3) -0.3076(3) 0.0675(15) Uani 1 1 d . . .
H11A H 0.7405 0.4976 -0.3329 0.101 Uiso 1 1 calc R A .
H11B H 0.6818 0.5784 -0.3360 0.101 Uiso 1 1 calc R . .
H11C H 0.6318 0.5004 -0.3045 0.101 Uiso 1 1 calc R . .
C12 C 0.8305(3) 0.5848(3) -0.2322(3) 0.0660(14) Uani 1 1 d . . .
H12A H 0.8749 0.5433 -0.2479 0.099 Uiso 1 1 calc R A .
H12B H 0.8499 0.6050 -0.1832 0.099 Uiso 1 1 calc R . .
H12C H 0.8316 0.6277 -0.2688 0.099 Uiso 1 1 calc R . .
C13 C 0.8596(2) 0.7324(2) 0.0715(2) 0.0390(8) Uani 1 1 d . A .
H13A H 0.8733 0.6934 0.1112 0.047 Uiso 1 1 calc R . .
H13B H 0.9212 0.7467 0.0477 0.047 Uiso 1 1 calc R . .
C14 C 0.8962(3) 0.8556(3) 0.1366(2) 0.0435(9) Uani 1 1 d . . .
H14A H 0.9323 0.8260 0.1742 0.065 Uiso 1 1 calc R A .
H14B H 0.8692 0.9031 0.1594 0.065 Uiso 1 1 calc R . .
H14C H 0.9391 0.8705 0.0956 0.065 Uiso 1 1 calc R . .
C15 C 0.7400(2) 0.78327(19) 0.16372(17) 0.0302(6) Uani 1 1 d . . .
H15A H 0.7008 0.7397 0.1419 0.036 Uiso 1 1 calc R A .
C16 C 0.7839(3) 0.7523(2) 0.23971(19) 0.0394(8) Uani 1 1 d . A .
H16A H 0.8238 0.7052 0.2297 0.047 Uiso 1 1 calc R . .
H16B H 0.8257 0.7934 0.2614 0.047 Uiso 1 1 calc R . .
C17 C 0.7044(3) 0.7307(2) 0.2967(2) 0.0469(9) Uani 1 1 d . . .
H17A H 0.6653 0.6869 0.2766 0.056 Uiso 1 1 calc R A .
H17B H 0.7343 0.7127 0.3438 0.056 Uiso 1 1 calc R . .
C18 C 0.6391(3) 0.8023(2) 0.31266(19) 0.0406(8) Uani 1 1 d . A .
H18A H 0.6773 0.8450 0.3358 0.049 Uiso 1 1 calc R . .
H18B H 0.5879 0.7870 0.3481 0.049 Uiso 1 1 calc R . .
C19 C 0.5935(3) 0.8322(2) 0.23862(19) 0.0356(7) Uani 1 1 d . . .
H19A H 0.5536 0.8791 0.2493 0.043 Uiso 1 1 calc R A .
H19B H 0.5512 0.7908 0.2181 0.043 Uiso 1 1 calc R . .
C20 C 0.6710(2) 0.85409(19) 0.17908(17) 0.0286(6) Uani 1 1 d . A .
H20A H 0.7105 0.8979 0.2002 0.034 Uiso 1 1 calc R . .
C21 C 0.5418(3) 0.8395(3) 0.0814(2) 0.0544(10) Uani 1 1 d . . .
H21A H 0.4865 0.8548 0.1119 0.082 Uiso 1 1 calc R A .
H21B H 0.5534 0.7829 0.0871 0.082 Uiso 1 1 calc R . .
H21C H 0.5287 0.8514 0.0289 0.082 Uiso 1 1 calc R . .
C22 C 0.6037(3) 0.9711(2) 0.1131(2) 0.0399(8) Uani 1 1 d . . .
H22A H 0.5745 0.9812 0.1626 0.048 Uiso 1 1 calc R A .
H22B H 0.5563 0.9857 0.0744 0.048 Uiso 1 1 calc R . .
C23 C 0.6941(3) 1.0221(2) 0.1042(2) 0.0423(9) Uani 1 1 d . A .
C24 C 0.7126(3) 1.0905(2) 0.1476(2) 0.0483(10) Uani 1 1 d . . .
H24A H 0.6695 1.1054 0.1862 0.058 Uiso 1 1 calc R A .
C25 C 0.7961(3) 1.1368(2) 0.1333(2) 0.0471(9) Uani 1 1 d . A .
C26 C 0.8241(4) 1.2126(2) 0.1779(2) 0.0620(13) Uani 1 1 d . . .
H26A H 0.7711 1.2512 0.1752 0.074 Uiso 1 1 calc R A .
H26B H 0.8341 1.1989 0.2311 0.074 Uiso 1 1 calc R . .
C27 C 0.9159(4) 1.2496(2) 0.1463(2) 0.0638(14) Uani 1 1 d . A .
H27A H 0.9377 1.2983 0.1727 0.077 Uiso 1 1 calc R . .
C28 C 0.9957(4) 1.1841(3) 0.1368(3) 0.0624(13) Uani 1 1 d . . .
H28A H 0.9912 1.1402 0.1730 0.075 Uiso 1 1 calc R A .
H28B H 1.0619 1.2047 0.1330 0.075 Uiso 1 1 calc R . .
C29 C 0.9444(4) 1.1675(3) 0.0577(3) 0.0627(13) Uani 1 1 d . A .
H29A H 0.9870 1.1504 0.0158 0.075 Uiso 1 1 calc R . .
C30 C 0.8581(3) 1.1147(2) 0.0746(2) 0.0491(10) Uani 1 1 d . . .
C31 C 0.8359(4) 1.0453(2) 0.0343(2) 0.0486(10) Uani 1 1 d . A .
H31A H 0.8772 1.0299 -0.0052 0.058 Uiso 1 1 calc R . .
C32 C 0.9121(5) 1.2569(3) 0.0576(3) 0.0728(17) Uani 1 1 d . . .
C33 C 0.9950(6) 1.3113(3) 0.0268(3) 0.099(2) Uani 1 1 d . A .
H33A H 0.9809 1.3663 0.0391 0.149 Uiso 1 1 calc R . .
H33B H 0.9996 1.3054 -0.0275 0.149 Uiso 1 1 calc R . .
H33C H 1.0559 1.2960 0.0498 0.149 Uiso 1 1 calc R . .
C34 C 0.8142(5) 1.2786(3) 0.0208(3) 0.086(2) Uani 1 1 d . A .
H34A H 0.7981 1.3333 0.0328 0.129 Uiso 1 1 calc R . .
H34B H 0.7641 1.2437 0.0401 0.129 Uiso 1 1 calc R . .
H34C H 0.8190 1.2725 -0.0334 0.129 Uiso 1 1 calc R . .
C35 C 0.6234(3) 1.0244(2) -0.1625(2) 0.0413(8) Uani 1 1 d . A .
C36 C 1.0380(4) 0.9201(3) -0.1061(4) 0.0797(18) Uani 1 1 d D . .
S2 S 0.91646(10) 0.89679(9) -0.13241(8) 0.0401(4) Uani 0.687(3) 1 d PD A 1
O4 O 0.8679(5) 0.8951(4) -0.0600(3) 0.0441(14) Uani 0.687(3) 1 d P A 1
O5 O 0.9218(6) 0.8212(7) -0.1676(5) 0.067(2) Uani 0.687(3) 1 d P A 1
O6 O 0.8918(4) 0.9658(3) -0.1787(3) 0.0685(14) Uani 0.687(3) 1 d PD A 1
F5 F 1.0715(3) 0.8645(2) -0.0515(3) 0.0708(12) Uani 0.687(3) 1 d P A 1
F4 F 1.1022(4) 0.9098(3) -0.1634(3) 0.0788(16) Uani 0.687(3) 1 d P A 1
F6 F 1.0506(3) 0.9880(3) -0.0783(4) 0.0745(14) Uani 0.687(3) 1 d PD A 1
S2' S 0.9415(2) 0.84291(19) -0.10437(17) 0.0433(10) Uani 0.313(3) 1 d PD A 2
O4' O 0.8830(10) 0.8779(8) -0.0459(8) 0.028(3) Uani 0.313(3) 1 d PU A 2
O5' O 0.8936(16) 0.8193(13) -0.1812(11) 0.066(5) Uani 0.313(3) 1 d P A 2
O6' O 1.0033(9) 0.7815(7) -0.0771(7) 0.070(3) Uani 0.313(3) 1 d PD A 2
F4' F 1.070(2) 0.911(2) -0.1814(9) 0.227(15) Uani 0.313(3) 1 d PDU A 2
F5' F 1.062(2) 0.9708(15) -0.0473(12) 0.193(14) Uani 0.313(3) 1 d PDU A 2
F6' F 0.9726(9) 0.9860(7) -0.1531(7) 0.095(4) Uani 0.313(3) 1 d PDU A 2

loop_
_atom_site_aniso_label
_atom_site_aniso_U_11
_atom_site_aniso_U_22
_atom_site_aniso_U_33
_atom_site_aniso_U_23
_atom_site_aniso_U_13
_atom_site_aniso_U_12
Mn1 0.0329(2) 0.0275(2) 0.0254(2) -0.00703(18) 0.00058(18) -0.00219(19)
S1 0.0381(4) 0.0237(3) 0.0260(4) 0.0053(3) 0.0007(3) -0.0002(3)
N1 0.0268(12) 0.0251(12) 0.0252(12) -0.0039(9) -0.0008(10) 0.0036(10)
O1 0.0490(14) 0.0291(12) 0.0359(13) 0.0018(10) -0.0050(11) 0.0069(11)
F1 0.0785(16) 0.0375(11) 0.0477(13) 0.0206(10) 0.0072(12) 0.0090(12)
C1 0.0248(14) 0.0234(14) 0.0249(14) -0.0016(11) -0.0003(11) -0.0003(11)
O2 0.0397(13) 0.0437(14) 0.0370(13) 0.0116(11) 0.0092(11) 0.0037(11)
F2 0.0790(18) 0.0630(16) 0.0637(16) 0.0187(13) 0.0436(14) 0.0102(14)
C2 0.0264(14) 0.0250(14) 0.0397(17) -0.0063(14) -0.0007(13) -0.0017(12)
N2 0.0269(13) 0.0440(15) 0.0276(13) -0.0119(12) -0.0027(11) 0.0039(12)
N3 0.0303(13) 0.0333(14) 0.0259(13) -0.0024(11) -0.0011(10) 0.0066(11)
F3 0.0746(16) 0.0402(12) 0.0703(16) 0.0137(12) -0.0006(14) -0.0200(12)
O3 0.0675(18) 0.0452(14) 0.0362(14) 0.0038(12) -0.0139(13) -0.0070(13)
C3 0.0318(17) 0.0357(17) 0.046(2) -0.0169(16) -0.0081(14) 0.0035(14)
N4 0.064(2) 0.0324(14) 0.0317(14) -0.0084(11) 0.0017(15) -0.0069(15)
C4 0.048(2) 0.0317(19) 0.088(3) -0.012(2) -0.022(2) -0.0047(17)
C5 0.060(3) 0.036(2) 0.103(4) -0.039(2) -0.035(3) 0.0146(19)
C6 0.063(3) 0.0252(17) 0.107(4) -0.011(2) -0.027(3) 0.0161(19)
C7 0.0366(18) 0.0238(15) 0.061(2) -0.0048(14) -0.0097(17) 0.0027(14)
C8 0.0367(16) 0.0336(17) 0.047(2) 0.0056(15) -0.0069(16) 0.0089(13)
C9 0.0255(13) 0.0363(16) 0.0267(15) -0.0053(13) -0.0006(12) 0.0035(12)
C10 0.038(2) 0.056(2) 0.072(3) -0.037(2) -0.0147(19) 0.0122(18)
C11 0.048(2) 0.086(3) 0.069(3) -0.050(3) -0.018(2) 0.017(2)
C12 0.039(2) 0.086(3) 0.073(3) -0.046(3) -0.005(2) 0.009(2)
C13 0.0292(16) 0.054(2) 0.0335(18) -0.0127(16) -0.0064(14) 0.0133(16)
C14 0.0323(17) 0.065(3) 0.0327(18) -0.0166(17) -0.0017(14) -0.0059(17)
C15 0.0304(15) 0.0343(15) 0.0259(14) -0.0033(12) -0.0039(13) 0.0060(13)
C16 0.044(2) 0.047(2) 0.0276(16) -0.0036(15) -0.0062(14) 0.0115(16)
C17 0.063(2) 0.050(2) 0.0281(17) 0.0027(16) -0.0001(17) 0.0168(19)
C18 0.054(2) 0.047(2) 0.0213(16) 0.0000(14) 0.0043(15) 0.0110(18)
C19 0.0360(17) 0.0424(18) 0.0285(16) -0.0018(14) 0.0055(14) 0.0052(15)
C20 0.0314(15) 0.0307(16) 0.0237(14) -0.0043(12) 0.0000(12) 0.0016(12)
C21 0.056(3) 0.062(3) 0.045(2) 0.003(2) 0.0009(19) 0.003(2)
C22 0.050(2) 0.0430(19) 0.0262(16) -0.0028(14) 0.0002(15) 0.0189(17)
C23 0.068(2) 0.0280(16) 0.0315(18) -0.0038(14) -0.0030(17) 0.0064(16)
C24 0.080(3) 0.0320(17) 0.0323(18) -0.0023(14) 0.0004(18) 0.0096(19)
C25 0.081(3) 0.0237(16) 0.0366(19) -0.0024(14) -0.0068(18) -0.0019(17)
C26 0.119(4) 0.033(2) 0.034(2) -0.0049(17) -0.011(2) 0.000(2)
C27 0.121(4) 0.035(2) 0.036(2) -0.0081(16) -0.008(2) -0.019(2)
C28 0.089(3) 0.052(3) 0.046(2) -0.0001(19) -0.015(2) -0.024(2)
C29 0.103(4) 0.043(2) 0.042(2) -0.0044(18) -0.002(2) -0.026(3)
C30 0.073(3) 0.036(2) 0.038(2) -0.0013(16) -0.0085(18) -0.0115(19)
C31 0.074(3) 0.0347(19) 0.0376(19) -0.0106(15) 0.0017(18) -0.0143(19)
C32 0.143(5) 0.038(2) 0.037(2) -0.0005(17) -0.016(3) -0.025(3)
C33 0.193(7) 0.052(3) 0.052(3) 0.001(2) 0.003(4) -0.058(4)
C34 0.164(6) 0.047(3) 0.047(3) 0.009(2) -0.026(3) 0.003(3)
C35 0.048(2) 0.0342(18) 0.041(2) 0.0076(15) 0.0144(16) -0.0011(16)
C36 0.079(4) 0.052(3) 0.107(5) 0.018(3) 0.044(3) 0.008(3)
S2 0.0385(7) 0.0483(9) 0.0334(7) 0.0075(6) 0.0012(5) 0.0050(6)
O4 0.043(3) 0.053(4) 0.037(3) -0.001(3) 0.005(2) -0.007(3)
O5 0.060(4) 0.095(5) 0.046(4) -0.043(3) -0.023(3) 0.020(4)
O6 0.079(3) 0.070(3) 0.057(3) 0.033(2) -0.009(2) 0.014(3)
F5 0.055(2) 0.054(2) 0.103(3) 0.014(2) -0.038(2) 0.0020(18)
F4 0.049(2) 0.080(3) 0.107(4) 0.017(3) 0.058(3) 0.003(2)
F6 0.043(2) 0.067(3) 0.113(4) -0.009(3) 0.013(2) -0.026(2)
S2' 0.0480(17) 0.0451(18) 0.0367(17) 0.0051(13) 0.0105(13) 0.0102(14)
O4' 0.028(3) 0.028(3) 0.028(3) -0.0004(10) 0.0003(10) -0.0003(10)
O5' 0.097(14) 0.062(8) 0.040(7) 0.003(6) -0.043(8) -0.014(8)
O6' 0.071(7) 0.057(6) 0.083(8) 0.023(6) 0.019(6) 0.017(5)
F4' 0.228(15) 0.227(15) 0.228(15) 0.0000(10) 0.0004(10) 0.0000(10)
F5' 0.193(14) 0.194(14) 0.193(14) 0.0000(10) 0.0000(10) -0.0002(10)
F6' 0.096(4) 0.095(4) 0.095(4) 0.0011(10) 0.0017(10) 0.0007(10)

loop_
_atom_type_symbol
_atom_type_description
_atom_type_scat_dispersion_real
_atom_type_scat_dispersion_imag
_atom_type_scat_source
C C 0.0033 0.0016 'International Tables Vol C Tables 4.2.6.8 and 6.1.1.4'
H H 0.0000 0.0000 'International Tables Vol C Tables 4.2.6.8 and 6.1.1.4'
N N 0.0061 0.0033 'International Tables Vol C Tables 4.2.6.8 and 6.1.1.4'
O O 0.0106 0.0060 'International Tables Vol C Tables 4.2.6.8 and 6.1.1.4'
F F 0.0171 0.0103 'International Tables Vol C Tables 4.2.6.8 and 6.1.1.4'
Mn Mn 0.3368 0.7283 'International Tables Vol C Tables 4.2.6.8 and 6.1.1.4'
S S 0.1246 0.1234 'International Tables Vol C Tables 4.2.6.8 and 6.1.1.4'

loop_
_geom_angle_atom_site_label_1
_geom_angle_atom_site_label_2
_geom_angle_atom_site_label_3
_geom_angle
_geom_angle_site_symmetry_1
_geom_angle_site_symmetry_3
_geom_angle_publ_flag
O1 Mn1 O4 91.97(18) . . ?
O1 Mn1 O4' 101.6(3) . . ?
O4 Mn1 O4' 11.4(3) . . ?
O1 Mn1 N1 86.19(9) . . ?
O4 Mn1 N1 91.39(19) . . ?
O4' Mn1 N1 86.1(4) . . ?
O1 Mn1 N4 99.32(11) . . ?
O4 Mn1 N4 86.0(2) . . ?
O4' Mn1 N4 90.4(4) . . ?
N1 Mn1 N4 173.96(12) . . ?
O1 Mn1 N3 99.41(9) . . ?
O4 Mn1 N3 159.90(18) . . ?
O4' Mn1 N3 156.5(4) . . ?
N1 Mn1 N3 105.77(10) . . ?
N4 Mn1 N3 75.92(11) . . ?
O1 Mn1 N2 159.63(10) . . ?
O4 Mn1 N2 97.19(19) . . ?
O4' Mn1 N2 86.1(3) . . ?
N1 Mn1 N2 75.47(9) . . ?
N4 Mn1 N2 99.44(11) . . ?
N3 Mn1 N2 77.61(9) . . ?
O2 S1 O3 116.78(17) . . ?
O2 S1 O1 114.34(15) . . ?
O3 S1 O1 113.47(16) . . ?
O2 S1 C35 103.10(16) . . ?
O3 S1 C35 104.12(17) . . ?
O1 S1 C35 102.69(17) . . ?
C9 N1 C1 117.7(2) . . ?
C9 N1 Mn1 115.41(19) . . ?
C1 N1 Mn1 126.74(19) . . ?
S1 O1 Mn1 148.79(16) . . ?
N1 C1 C2 123.7(3) . . ?
C1 C2 C7 118.4(3) . . ?
C1 C2 C3 124.2(3) . . ?
C7 C2 C3 117.4(3) . . ?
C14 N2 C13 108.5(3) . . ?
C14 N2 C15 114.7(2) . . ?
C13 N2 C15 111.1(3) . . ?
C14 N2 Mn1 109.0(2) . . ?
C13 N2 Mn1 105.7(2) . . ?
C15 N2 Mn1 107.48(18) . . ?
C21 N3 C22 110.1(3) . . ?
C21 N3 C20 114.3(3) . . ?
C22 N3 C20 109.7(2) . . ?
C21 N3 Mn1 105.8(2) . . ?
C22 N3 Mn1 106.3(2) . . ?
C20 N3 Mn1 110.31(18) . . ?
C2 C3 C4 107.2(3) . . ?
C2 C3 C10 108.8(3) . . ?
C4 C3 C10 87.7(3) . . ?
C23 N4 C31 119.6(3) . . ?
C23 N4 Mn1 115.4(2) . . ?
C31 N4 Mn1 123.8(3) . . ?
C3 C4 C5 84.7(3) . . ?
C10 C5 C6 113.2(4) . . ?
C10 C5 C4 89.3(3) . . ?
C6 C5 C4 108.1(4) . . ?
C7 C6 C5 109.7(3) . . ?
C2 C7 C8 118.7(3) . . ?
C2 C7 C6 117.7(3) . . ?
C8 C7 C6 123.4(3) . . ?
C7 C8 C9 119.2(3) . . ?
N1 C9 C8 122.2(3) . . ?
N1 C9 C13 117.2(3) . . ?
C8 C9 C13 120.3(3) . . ?
C12 C10 C5 118.5(4) . . ?
C12 C10 C11 108.8(4) . . ?
C5 C10 C11 113.1(4) . . ?
C12 C10 C3 118.4(3) . . ?
C5 C10 C3 84.5(3) . . ?
C11 C10 C3 111.9(3) . . ?
N2 C13 C9 112.9(3) . . ?
N2 C15 C20 111.1(3) . . ?
N2 C15 C16 112.9(3) . . ?
C20 C15 C16 110.0(2) . . ?
C17 C16 C15 111.6(3) . . ?
C18 C17 C16 110.9(3) . . ?
C17 C18 C19 109.9(3) . . ?
C18 C19 C20 112.1(3) . . ?
N3 C20 C19 112.7(3) . . ?
N3 C20 C15 110.4(2) . . ?
C19 C20 C15 111.2(3) . . ?
N3 C22 C23 111.2(3) . . ?
N4 C23 C24 120.4(4) . . ?
N4 C23 C22 116.1(3) . . ?
C24 C23 C22 123.5(3) . . ?
C23 C24 C25 119.9(4) . . ?
C30 C25 C24 119.2(3) . . ?
C30 C25 C26 116.5(4) . . ?
C24 C25 C26 124.3(4) . . ?
C27 C26 C25 110.8(4) . . ?
C26 C27 C28 109.8(3) . . ?
C26 C27 C32 111.9(4) . . ?
C28 C27 C32 88.3(4) . . ?
C27 C28 C29 84.5(4) . . ?
C30 C29 C32 109.8(5) . . ?
C30 C29 C28 106.2(4) . . ?
C32 C29 C28 87.7(3) . . ?
C25 C30 C31 117.8(4) . . ?
C25 C30 C29 118.2(4) . . ?
C31 C30 C29 123.9(4) . . ?
N4 C31 C30 123.0(4) . . ?
C34 C32 C33 110.8(4) . . ?
C34 C32 C29 118.5(4) . . ?
C33 C32 C29 110.8(5) . . ?
C34 C32 C27 117.8(6) . . ?
C33 C32 C27 111.6(4) . . ?
C29 C32 C27 85.1(3) . . ?
F3 C35 F2 109.4(3) . . ?
F3 C35 F1 107.7(3) . . ?
F2 C35 F1 107.6(3) . . ?
F3 C35 S1 110.9(2) . . ?
F2 C35 S1 110.3(3) . . ?
F1 C35 S1 110.9(3) . . ?
F6 C36 F4 108.6(5) . . ?
F6 C36 F5' 27.5(13) . . ?
F4 C36 F5' 119.1(14) . . ?
F6 C36 F4' 115.5(16) . . ?
F4 C36 F4' 22.9(15) . . ?
F5' C36 F4' 135(2) . . ?
F6 C36 F5 106.6(7) . . ?
F4 C36 F5 102.3(5) . . ?
F5' C36 F5 79.4(14) . . ?
F4' C36 F5 117.9(16) . . ?
F6 C36 F6' 70.4(6) . . ?
F4 C36 F6' 93.8(6) . . ?
F5' C36 F6' 95.6(14) . . ?
F4' C36 F6' 76.6(15) . . ?
F5 C36 F6' 163.7(6) . . ?
F6 C36 S2 115.6(4) . . ?
F4 C36 S2 112.9(6) . . ?
F5' C36 S2 123.7(14) . . ?
F4' C36 S2 91.0(15) . . ?
F5 C36 S2 109.8(4) . . ?
F6' C36 S2 60.1(5) . . ?
F6 C36 S2' 136.6(4) . . ?
F4 C36 S2' 113.0(5) . . ?
F5' C36 S2' 125.9(13) . . ?
F4' C36 S2' 99.0(15) . . ?
F5 C36 S2' 76.3(3) . . ?
F6' C36 S2' 94.8(6) . . ?
S2 C36 S2' 34.68(16) . . ?
O5 S2 O4 113.3(5) . . ?
O5 S2 O6 118.5(4) . . ?
O4 S2 O6 113.9(4) . . ?
O5 S2 C36 105.3(4) . . ?
O4 S2 C36 102.0(3) . . ?
O6 S2 C36 101.0(3) . . ?
S2 O4 Mn1 150.7(4) . . ?
O6' S2' O4' 112.8(7) . . ?
O6' S2' O5' 111.4(10) . . ?
O4' S2' O5' 119.6(11) . . ?
O6' S2' C36 94.7(6) . . ?
O4' S2' C36 97.4(6) . . ?
O5' S2' C36 117.7(9) . . ?
S2' O4' Mn1 143.3(9) . . ?

loop_
_geom_bond_atom_site_label_1
_geom_bond_atom_site_label_2
_geom_bond_distance
_geom_bond_site_symmetry_2
_geom_bond_publ_flag
Mn1 O1 2.140(2) . ?
Mn1 O4 2.162(6) . ?
Mn1 O4' 2.188(15) . ?
Mn1 N1 2.237(2) . ?
Mn1 N4 2.238(3) . ?
Mn1 N3 2.304(3) . ?
Mn1 N2 2.315(3) . ?
S1 O2 1.426(3) . ?
S1 O3 1.430(3) . ?
S1 O1 1.450(3) . ?
S1 C35 1.812(4) . ?
N1 C9 1.340(4) . ?
N1 C1 1.355(4) . ?
F1 C35 1.339(4) . ?
C1 C2 1.376(4) . ?
F2 C35 1.337(4) . ?
C2 C7 1.391(5) . ?
C2 C3 1.510(4) . ?
N2 C14 1.475(4) . ?
N2 C13 1.482(4) . ?
N2 C15 1.491(4) . ?
N3 C21 1.449(5) . ?
N3 C22 1.495(4) . ?
N3 C20 1.495(4) . ?
F3 C35 1.334(5) . ?
C3 C4 1.547(5) . ?
C3 C10 1.578(5) . ?
N4 C23 1.340(5) . ?
N4 C31 1.352(5) . ?
C4 C5 1.552(6) . ?
C5 C10 1.528(7) . ?
C5 C6 1.542(6) . ?
C6 C7 1.520(5) . ?
C7 C8 1.393(5) . ?
C8 C9 1.397(4) . ?
C9 C13 1.502(4) . ?
C10 C12 1.521(6) . ?
C10 C11 1.534(6) . ?
C15 C20 1.533(4) . ?
C15 C16 1.550(4) . ?
C16 C17 1.519(5) . ?
C17 C18 1.515(5) . ?
C18 C19 1.524(5) . ?
C19 C20 1.532(4) . ?
C22 C23 1.508(6) . ?
C23 C24 1.394(5) . ?
C24 C25 1.400(6) . ?
C25 C30 1.383(6) . ?
C25 C26 1.533(5) . ?
C26 C27 1.504(7) . ?
C27 C28 1.550(8) . ?
C27 C32 1.562(6) . ?
C28 C29 1.579(6) . ?
C29 C30 1.500(6) . ?
C29 C32 1.551(7) . ?
C30 C31 1.388(5) . ?
C32 C34 1.529(9) . ?
C32 C33 1.548(8) . ?
C36 F6 1.241(8) . ?
C36 F4 1.345(7) . ?
C36 F5' 1.372(10) . ?
C36 F4' 1.398(10) . ?
C36 F5 1.409(7) . ?
C36 F6' 1.637(13) . ?
C36 S2 1.768(7) . ?
C36 S2' 1.843(7) . ?
S2 O5 1.404(9) . ?
S2 O4 1.434(6) . ?
S2 O6 1.446(4) . ?
S2' O6' 1.411(11) . ?
S2' O4' 1.424(15) . ?
S2' O5' 1.550(16) . ?

loop_
_geom_torsion_atom_site_label_1
_geom_torsion_atom_site_label_2
_geom_torsion_atom_site_label_3
_geom_torsion_atom_site_label_4
_geom_torsion
_geom_torsion_site_symmetry_1
_geom_torsion_site_symmetry_2
_geom_torsion_site_symmetry_3
_geom_torsion_site_symmetry_4
_geom_torsion_publ_flag
O1 Mn1 N1 C9 175.8(2) . . . . ?
O4 Mn1 N1 C9 83.9(3) . . . . ?
O4' Mn1 N1 C9 73.9(4) . . . . ?
N4 Mn1 N1 C9 20.0(11) . . . . ?
N3 Mn1 N1 C9 -85.5(2) . . . . ?
N2 Mn1 N1 C9 -13.2(2) . . . . ?
O1 Mn1 N1 C1 0.6(2) . . . . ?
O4 Mn1 N1 C1 -91.3(3) . . . . ?
O4' Mn1 N1 C1 -101.3(4) . . . . ?
N4 Mn1 N1 C1 -155.2(9) . . . . ?
N3 Mn1 N1 C1 99.3(2) . . . . ?
N2 Mn1 N1 C1 171.6(3) . . . . ?
O2 S1 O1 Mn1 -21.4(4) . . . . ?
O3 S1 O1 Mn1 -158.8(3) . . . . ?
C35 S1 O1 Mn1 89.5(3) . . . . ?
O4 Mn1 O1 S1 -123.6(4) . . . . ?
O4' Mn1 O1 S1 -129.7(5) . . . . ?
N1 Mn1 O1 S1 145.2(3) . . . . ?
N4 Mn1 O1 S1 -37.3(3) . . . . ?
N3 Mn1 O1 S1 39.8(3) . . . . ?
N2 Mn1 O1 S1 119.5(3) . . . . ?
C9 N1 C1 C2 -0.6(4) . . . . ?
Mn1 N1 C1 C2 174.5(2) . . . . ?
N1 C1 C2 C7 3.4(5) . . . . ?
N1 C1 C2 C3 -174.8(3) . . . . ?
O1 Mn1 N2 C14 170.6(3) . . . . ?
O4 Mn1 N2 C14 54.5(3) . . . . ?
O4' Mn1 N2 C14 57.2(4) . . . . ?
N1 Mn1 N2 C14 144.1(2) . . . . ?
N4 Mn1 N2 C14 -32.5(2) . . . . ?
N3 Mn1 N2 C14 -105.8(2) . . . . ?
O1 Mn1 N2 C13 54.1(4) . . . . ?
O4 Mn1 N2 C13 -61.9(3) . . . . ?
O4' Mn1 N2 C13 -59.3(4) . . . . ?
N1 Mn1 N2 C13 27.6(2) . . . . ?
N4 Mn1 N2 C13 -149.0(2) . . . . ?
N3 Mn1 N2 C13 137.8(2) . . . . ?
O1 Mn1 N2 C15 -64.5(4) . . . . ?
O4 Mn1 N2 C15 179.4(2) . . . . ?
O4' Mn1 N2 C15 -178.0(4) . . . . ?
N1 Mn1 N2 C15 -91.0(2) . . . . ?
N4 Mn1 N2 C15 92.3(2) . . . . ?
N3 Mn1 N2 C15 19.12(19) . . . . ?
O1 Mn1 N3 C21 44.1(2) . . . . ?
O4 Mn1 N3 C21 167.8(6) . . . . ?
O4' Mn1 N3 C21 -162.7(8) . . . . ?
N1 Mn1 N3 C21 -44.6(3) . . . . ?
N4 Mn1 N3 C21 141.4(3) . . . . ?
N2 Mn1 N3 C21 -115.4(2) . . . . ?
O1 Mn1 N3 C22 -73.0(2) . . . . ?
O4 Mn1 N3 C22 50.7(6) . . . . ?
O4' Mn1 N3 C22 80.3(9) . . . . ?
N1 Mn1 N3 C22 -161.65(19) . . . . ?
N4 Mn1 N3 C22 24.4(2) . . . . ?
N2 Mn1 N3 C22 127.6(2) . . . . ?
O1 Mn1 N3 C20 168.2(2) . . . . ?
O4 Mn1 N3 C20 -68.1(6) . . . . ?
O4' Mn1 N3 C20 -38.6(9) . . . . ?
N1 Mn1 N3 C20 79.5(2) . . . . ?
N4 Mn1 N3 C20 -94.5(2) . . . . ?
N2 Mn1 N3 C20 8.73(19) . . . . ?
C1 C2 C3 C4 -136.1(3) . . . . ?
C7 C2 C3 C4 45.8(4) . . . . ?
C1 C2 C3 C10 130.4(4) . . . . ?
C7 C2 C3 C10 -47.8(4) . . . . ?
O1 Mn1 N4 C23 92.9(3) . . . . ?
O4 Mn1 N4 C23 -175.8(3) . . . . ?
O4' Mn1 N4 C23 -165.3(4) . . . . ?
N1 Mn1 N4 C23 -111.6(10) . . . . ?
N3 Mn1 N4 C23 -4.6(3) . . . . ?
N2 Mn1 N4 C23 -79.2(3) . . . . ?
O1 Mn1 N4 C31 -99.9(3) . . . . ?
O4 Mn1 N4 C31 -8.5(3) . . . . ?
O4' Mn1 N4 C31 2.0(4) . . . . ?
N1 Mn1 N4 C31 55.7(11) . . . . ?
N3 Mn1 N4 C31 162.7(3) . . . . ?
N2 Mn1 N4 C31 88.1(3) . . . . ?
C2 C3 C4 C5 -81.9(3) . . . . ?
C10 C3 C4 C5 27.1(3) . . . . ?
C3 C4 C5 C10 -28.0(3) . . . . ?
C3 C4 C5 C6 86.3(4) . . . . ?
C10 C5 C6 C7 47.0(5) . . . . ?
C4 C5 C6 C7 -50.3(5) . . . . ?
C1 C2 C7 C8 -2.8(5) . . . . ?
C3 C2 C7 C8 175.5(3) . . . . ?
C1 C2 C7 C6 -177.7(4) . . . . ?
C3 C2 C7 C6 0.5(5) . . . . ?
C5 C6 C7 C2 1.4(6) . . . . ?
C5 C6 C7 C8 -173.3(4) . . . . ?
C2 C7 C8 C9 -0.3(5) . . . . ?
C6 C7 C8 C9 174.4(4) . . . . ?
C1 N1 C9 C8 -2.6(4) . . . . ?
Mn1 N1 C9 C8 -178.3(3) . . . . ?
C1 N1 C9 C13 170.6(3) . . . . ?
Mn1 N1 C9 C13 -5.1(3) . . . . ?
C7 C8 C9 N1 3.1(5) . . . . ?
C7 C8 C9 C13 -169.9(3) . . . . ?
C6 C5 C10 C12 37.4(5) . . . . ?
C4 C5 C10 C12 146.9(4) . . . . ?
C6 C5 C10 C11 166.5(3) . . . . ?
C4 C5 C10 C11 -84.1(4) . . . . ?
C6 C5 C10 C3 -82.0(4) . . . . ?
C4 C5 C10 C3 27.4(3) . . . . ?
C2 C3 C10 C12 -39.7(5) . . . . ?
C4 C3 C10 C12 -147.1(5) . . . . ?
C2 C3 C10 C5 79.9(3) . . . . ?
C4 C3 C10 C5 -27.5(3) . . . . ?
C2 C3 C10 C11 -167.4(4) . . . . ?
C4 C3 C10 C11 85.2(4) . . . . ?
C14 N2 C13 C9 -156.4(3) . . . . ?
C15 N2 C13 C9 76.6(4) . . . . ?
Mn1 N2 C13 C9 -39.6(3) . . . . ?
N1 C9 C13 N2 32.0(4) . . . . ?
C8 C9 C13 N2 -154.6(3) . . . . ?
C14 N2 C15 C20 76.7(3) . . . . ?
C13 N2 C15 C20 -159.9(3) . . . . ?
Mn1 N2 C15 C20 -44.7(3) . . . . ?
C14 N2 C15 C16 -47.5(4) . . . . ?
C13 N2 C15 C16 76.0(3) . . . . ?
Mn1 N2 C15 C16 -168.9(2) . . . . ?
N2 C15 C16 C17 179.9(3) . . . . ?
C20 C15 C16 C17 55.1(4) . . . . ?
C15 C16 C17 C18 -57.9(4) . . . . ?
C16 C17 C18 C19 57.9(4) . . . . ?
C17 C18 C19 C20 -57.0(4) . . . . ?
C21 N3 C20 C19 -41.1(4) . . . . ?
C22 N3 C20 C19 83.1(3) . . . . ?
Mn1 N3 C20 C19 -160.1(2) . . . . ?
C21 N3 C20 C15 84.0(4) . . . . ?
C22 N3 C20 C15 -151.8(3) . . . . ?
Mn1 N3 C20 C15 -35.1(3) . . . . ?
C18 C19 C20 N3 -179.9(3) . . . . ?
C18 C19 C20 C15 55.5(4) . . . . ?
N2 C15 C20 N3 55.0(3) . . . . ?
C16 C15 C20 N3 -179.2(3) . . . . ?
N2 C15 C20 C19 -179.1(2) . . . . ?
C16 C15 C20 C19 -53.4(4) . . . . ?
C21 N3 C22 C23 -154.9(3) . . . . ?
C20 N3 C22 C23 78.6(3) . . . . ?
Mn1 N3 C22 C23 -40.7(3) . . . . ?
C31 N4 C23 C24 -4.0(6) . . . . ?
Mn1 N4 C23 C24 163.9(3) . . . . ?
C31 N4 C23 C22 174.8(3) . . . . ?
Mn1 N4 C23 C22 -17.4(4) . . . . ?
N3 C22 C23 N4 40.7(4) . . . . ?
N3 C22 C23 C24 -140.6(3) . . . . ?
N4 C23 C24 C25 1.7(6) . . . . ?
C22 C23 C24 C25 -176.9(3) . . . . ?
C23 C24 C25 C30 1.4(6) . . . . ?
C23 C24 C25 C26 -179.4(4) . . . . ?
C30 C25 C26 C27 1.2(5) . . . . ?
C24 C25 C26 C27 -178.0(4) . . . . ?
C25 C26 C27 C28 -48.9(5) . . . . ?
C25 C26 C27 C32 47.5(5) . . . . ?
C26 C27 C28 C29 84.8(4) . . . . ?
C32 C27 C28 C29 -27.9(3) . . . . ?
C27 C28 C29 C30 -81.8(4) . . . . ?
C27 C28 C29 C32 28.1(4) . . . . ?
C24 C25 C30 C31 -2.3(6) . . . . ?
C26 C25 C30 C31 178.5(4) . . . . ?
C24 C25 C30 C29 177.0(4) . . . . ?
C26 C25 C30 C29 -2.2(6) . . . . ?
C32 C29 C30 C25 -44.8(5) . . . . ?
C28 C29 C30 C25 48.6(6) . . . . ?
C32 C29 C30 C31 134.4(4) . . . . ?
C28 C29 C30 C31 -132.2(5) . . . . ?
C23 N4 C31 C30 3.2(6) . . . . ?
Mn1 N4 C31 C30 -163.6(3) . . . . ?
C25 C30 C31 N4 0.0(6) . . . . ?
C29 C30 C31 N4 -179.2(4) . . . . ?
C30 C29 C32 C34 -40.6(6) . . . . ?
C28 C29 C32 C34 -147.0(5) . . . . ?
C30 C29 C32 C33 -170.3(4) . . . . ?
C28 C29 C32 C33 83.4(4) . . . . ?
C30 C29 C32 C27 78.5(4) . . . . ?
C28 C29 C32 C27 -27.9(4) . . . . ?
C26 C27 C32 C34 37.5(5) . . . . ?
C28 C27 C32 C34 148.2(4) . . . . ?
C26 C27 C32 C33 167.3(5) . . . . ?
C28 C27 C32 C33 -82.0(5) . . . . ?
C26 C27 C32 C29 -82.3(5) . . . . ?
C28 C27 C32 C29 28.4(4) . . . . ?
O2 S1 C35 F3 62.0(3) . . . . ?
O3 S1 C35 F3 -175.7(3) . . . . ?
O1 S1 C35 F3 -57.1(3) . . . . ?
O2 S1 C35 F2 -176.7(3) . . . . ?
O3 S1 C35 F2 -54.4(3) . . . . ?
O1 S1 C35 F2 64.2(3) . . . . ?
O2 S1 C35 F1 -57.7(3) . . . . ?
O3 S1 C35 F1 64.7(3) . . . . ?
O1 S1 C35 F1 -176.8(2) . . . . ?
F6 C36 S2 O5 175.3(7) . . . . ?
F4 C36 S2 O5 49.3(6) . . . . ?
F5' C36 S2 O5 -154.3(16) . . . . ?
F4' C36 S2 O5 56.2(16) . . . . ?
F5 C36 S2 O5 -64.1(6) . . . . ?
F6' C36 S2 O5 130.1(7) . . . . ?
S2' C36 S2 O5 -48.4(5) . . . . ?
F6 C36 S2 O4 -66.2(6) . . . . ?
F4 C36 S2 O4 167.8(5) . . . . ?
F5' C36 S2 O4 -35.8(16) . . . . ?
F4' C36 S2 O4 174.7(15) . . . . ?
F5 C36 S2 O4 54.4(5) . . . . ?
F6' C36 S2 O4 -111.4(6) . . . . ?
S2' C36 S2 O4 70.2(3) . . . . ?
F6 C36 S2 O6 51.4(6) . . . . ?
F4 C36 S2 O6 -74.6(5) . . . . ?
F5' C36 S2 O6 81.8(16) . . . . ?
F4' C36 S2 O6 -67.7(15) . . . . ?
F5 C36 S2 O6 172.0(4) . . . . ?
F6' C36 S2 O6 6.2(6) . . . . ?
S2' C36 S2 O6 -172.2(3) . . . . ?
O5 S2 O4 Mn1 -61.7(10) . . . . ?
O6 S2 O4 Mn1 77.7(9) . . . . ?
C36 S2 O4 Mn1 -174.4(8) . . . . ?
O1 Mn1 O4 S2 -25.8(9) . . . . ?
O4' Mn1 O4 S2 122(3) . . . . ?
N1 Mn1 O4 S2 60.4(9) . . . . ?
N4 Mn1 O4 S2 -125.0(9) . . . . ?
N3 Mn1 O4 S2 -150.6(5) . . . . ?
N2 Mn1 O4 S2 135.9(9) . . . . ?
F6 C36 S2' O6' -124.1(10) . . . . ?
F4 C36 S2' O6' 73.4(7) . . . . ?
F5' C36 S2' O6' -90.0(18) . . . . ?
F4' C36 S2' O6' 92.4(16) . . . . ?
F5 C36 S2' O6' -24.3(6) . . . . ?
F6' C36 S2' O6' 169.6(7) . . . . ?
S2 C36 S2' O6' 171.0(6) . . . . ?
F6 C36 S2' O4' -10.3(10) . . . . ?
F4 C36 S2' O4' -172.8(6) . . . . ?
F5' C36 S2' O4' 23.8(18) . . . . ?
F4' C36 S2' O4' -153.8(16) . . . . ?
F5 C36 S2' O4' 89.5(5) . . . . ?
F6' C36 S2' O4' -76.7(7) . . . . ?
S2 C36 S2' O4' -75.3(5) . . . . ?
F6 C36 S2' O5' 118.7(13) . . . . ?
F4 C36 S2' O5' -43.7(11) . . . . ?
F5' C36 S2' O5' 153(2) . . . . ?
F4' C36 S2' O5' -24.7(18) . . . . ?
F5 C36 S2' O5' -141.5(10) . . . . ?
F6' C36 S2' O5' 52.4(11) . . . . ?
S2 C36 S2' O5' 53.8(10) . . . . ?
O6' S2' O4' Mn1 -95.4(13) . . . . ?
O5' S2' O4' Mn1 38.5(16) . . . . ?
C36 S2' O4' Mn1 166.3(11) . . . . ?
O1 Mn1 O4' S2' -57.8(12) . . . . ?
O4 Mn1 O4' S2' -90(3) . . . . ?
N1 Mn1 O4' S2' 27.5(11) . . . . ?
N4 Mn1 O4' S2' -157.4(12) . . . . ?
N3 Mn1 O4' S2' 149.2(8) . . . . ?
N2 Mn1 O4' S2' 103.2(12) . . . . ?
